data_7129951
loop_
_publ_author_name
'Pierri, Giovanni'
'Schettini, Rosaria'
'Summa, Francesco F.'
'De Riccardis, Francesco'
'Monaco, Guglielmo'
'Izzo, Irene'
'Tedesco, Consiglia'

_publ_section_title
;
 Right- and left-handed PPI helices in cyclic dodecapeptoids.
;
_journal_name_full 'Chemical communications (Cambridge, England)'
_journal_paper_doi 10.1039/d2cc00682k
_journal_year 2022
_chemical_formula_moiety 'C60 H92 N12 O20, 0.556(H2 O), 2[C3H8O]'
_chemical_formula_sum 'C66 H109.11 N12 O22.56'
_chemical_formula_weight 1431.72
_space_group_crystal_system triclinic
_space_group_IT_number 2
_space_group_name_Hall '-P 1'
_space_group_name_H-M_alt 'P -1'
_atom_sites_solution_hydrogens mixed
_atom_sites_solution_primary direct
_audit_creation_date 2022-03-25
_audit_creation_method
;
Olex2 1.5
(compiled 2021.12.09 svn.r5202d8cf for OlexSys, GUI svn.r6439)
;
_audit_update_record
;
2022-03-25 deposited with the CCDC.	2022-03-28 downloaded from the CCDC.
;
_cell_angle_alpha 105.2750(10)
_cell_angle_beta 108.615(2)
_cell_angle_gamma 99.629(2)
_cell_formula_units_Z 1
_cell_length_a 11.5603(5)
_cell_length_b 13.0290(5)
_cell_length_c 14.4868(6)
_cell_measurement_reflns_used 9903
_cell_measurement_temperature 296.15
_cell_measurement_theta_max 72.92
_cell_measurement_theta_min 3.66
_cell_volume 1917.90(14)
_computing_cell_refinement 'Bruker SAINT'
_computing_data_collection 'Bruker APEX2'
_computing_data_reduction 'Bruker SAINT'
_computing_molecular_graphics 'Olex2 1.5 (Dolomanov et al., 2009)'
_computing_publication_material 'Olex2 1.5 (Dolomanov et al., 2009)'
_computing_structure_refinement 'SHELXL 2018/3 (Sheldrick, 2015)'
_computing_structure_solution 'SHELXT 2014/4 (Sheldrick, 2014)'
_diffrn_ambient_temperature 296.15
_diffrn_measured_fraction_theta_full 0.975
_diffrn_measured_fraction_theta_max 0.920
_diffrn_measurement_device_type 'Bruker APEX-II CCD'
_diffrn_measurement_method '\f and \w scans'
_diffrn_radiation_type CuK\a
_diffrn_radiation_wavelength 1.54178
_diffrn_reflns_av_R_equivalents 0.0518
_diffrn_reflns_av_unetI/netI 0.0519
_diffrn_reflns_Laue_measured_fraction_full 0.975
_diffrn_reflns_Laue_measured_fraction_max 0.920
_diffrn_reflns_limit_h_max 13
_diffrn_reflns_limit_h_min -11
_diffrn_reflns_limit_k_max 15
_diffrn_reflns_limit_k_min -16
_diffrn_reflns_limit_l_max 17
_diffrn_reflns_limit_l_min -17
_diffrn_reflns_number 23947
_diffrn_reflns_point_group_measured_fraction_full 0.975
_diffrn_reflns_point_group_measured_fraction_max 0.920
_diffrn_reflns_theta_full 67.679
_diffrn_reflns_theta_max 74.310
_diffrn_reflns_theta_min 3.658
_diffrn_source_current 1.0
_diffrn_source_power 0.05
_diffrn_source_voltage 50.0
_diffrn_standards_number 0
_exptl_absorpt_coefficient_mu 0.779
_exptl_absorpt_correction_T_max 0.7538
_exptl_absorpt_correction_T_min 0.4442
_exptl_absorpt_correction_type multi-scan
_exptl_absorpt_process_details
;
SADABS-2014/5 (Bruker,2014/5) was used for absorption correction.
wR2(int) was 0.1448 before and 0.0653 after correction.
The Ratio of minimum to maximum transmission is 0.5893.
The \l/2 correction factor is Not present.
;
_exptl_crystal_colour 'clear colourless'
_exptl_crystal_colour_lustre clear
_exptl_crystal_colour_primary colourless
_exptl_crystal_density_diffrn 1.240
_exptl_crystal_description prism
_exptl_crystal_F_000 770
_exptl_crystal_recrystallization_method 'Re-crystallisation from solvent: isopropyl alcohol'
_exptl_crystal_size_max 0.59
_exptl_crystal_size_mid 0.19
_exptl_crystal_size_min 0.07
_refine_diff_density_max 0.249
_refine_diff_density_min -0.248
_refine_diff_density_rms 0.034
_refine_ls_extinction_coef 0.0047(11)
_refine_ls_extinction_expression Fc^*^=kFc[1+0.001xFc^2^\l^3^/sin(2\q)]^-1/4^
_refine_ls_extinction_method 'SHELXL-2018/3 (Sheldrick 2018)'
_refine_ls_goodness_of_fit_ref 1.040
_refine_ls_hydrogen_treatment mixed
_refine_ls_matrix_type full
_refine_ls_number_parameters 470
_refine_ls_number_reflns 7207
_refine_ls_number_restraints 3
_refine_ls_restrained_S_all 1.040
_refine_ls_R_factor_all 0.0680
_refine_ls_R_factor_gt 0.0521
_refine_ls_shift/su_max 0.000
_refine_ls_shift/su_mean 0.000
_refine_ls_structure_factor_coef Fsqd
_refine_ls_weighting_details 'w=1/[\s^2^(Fo^2^)+(0.0804P)^2^+0.2685P] where P=(Fo^2^+2Fc^2^)/3'
_refine_ls_weighting_scheme calc
_refine_ls_wR_factor_gt 0.1440
_refine_ls_wR_factor_ref 0.1561
_reflns_Friedel_coverage 0.000
_reflns_number_gt 5414
_reflns_number_total 7207
_reflns_threshold_expression 'I > 2\s(I)'
_cod_data_source_file d2cc00682k2.cif
_cod_data_source_block res55_a4__28_squeeze_h_water
_cod_database_code 7129951
_shelx_shelxl_version_number 2018/3
_shelx_space_group_comment
;
The symmetry employed for this shelxl refinement is uniquely defined
by the following loop, which should always be used as a source of
symmetry information in preference to the above space-group names.
They are only intended as comments.
;
_shelx_estimated_absorpt_t_max 0.947
_shelx_estimated_absorpt_t_min 0.656
_olex2_refinement_description
;
1. Fixed Uiso
 At 1.2 times of:
  All C(H) groups, All C(H,H) groups, All C(H,H,H,H) groups
 At 1.5 times of:
  All C(H,H,H) groups, All O(H,H) groups
2. Restrained distances
 O1W-H1WA = O1W-H1WB
 0.85 with sigma of 0.02
 H1WA-H1WB
 1.34 with sigma of 0.04
3. Others
 Sof(H19C)=Sof(H19D)=Sof(C20B)=Sof(H20C)=Sof(H20D)=1-FVAR(1)
 Sof(H19A)=Sof(H19B)=Sof(C20A)=Sof(H20A)=Sof(H20B)=FVAR(1)
 Sof(O7B)=Sof(H16C)=Sof(H16D)=Sof(C17B)=Sof(H17C)=Sof(H17D)=Sof(C18B)=
 Sof(H18D)=Sof(H18E)=Sof(H18F)=1-FVAR(2)
 Sof(O7A)=Sof(H16A)=Sof(H16B)=Sof(C17A)=Sof(H17A)=Sof(H17B)=Sof(C18A)=
 Sof(H18A)=Sof(H18B)=Sof(H18C)=FVAR(2)
 Sof(O1W)=Sof(H1WA)=Sof(H1WB)=FVAR(3)
4.a Secondary CH2 refined with riding coordinates:
 C1(H1A,H1B), C3(H3A,H3B), C5(H5A,H5B), C7(H7A,H7B), C9(H9A,H9B), C11(H11A,
 H11B), C13(H13A,H13B), C16(H16A,H16B), C16(H16C,H16D), C17A(H17A,H17B),
 C17B(H17C,H17D), C19A(H19A,H19B), C19A(H19C,H19D), C20A(H20A,H20B), C20B(H20C,
 H20D), C22(H22A,H22B), C25(H25A,H25B), C26(H26A,H26B), C28(H28A,H28B),
 C29(H29A,H29B)
4.b Idealised Me refined as rotating group:
 C18A(H18A,H18B,H18C), C18B(H18D,H18E,H18F), C21(H21A,H21B,H21C), C27(H27A,
 H27B,H27C), C30(H30A,H30B,H30C)
4.c :
 C15(H15), C24(H24)
;
_smtbx_masks_special_details
;
A solvent mask was calculated and 65 electrons were 
found in a volume of 321\%A^3^ in 1 void per unit cell. 
This is consistent with the presence of 
2[C3H8O] per Formula Unit 
which account for 68 electrons 
per unit cell.
;
_smtbx_masks_void_probe_radius 1.2
_smtbx_masks_void_truncation_radius 1.2
_olex2_submission_special_instructions 'No special instructions were received'

loop_
_space_group_symop_operation_xyz
'x, y, z'
'-x, -y, -z'

loop_
_atom_site_label
_atom_site_type_symbol
_atom_site_fract_x
_atom_site_fract_y
_atom_site_fract_z
_atom_site_U_iso_or_equiv
_atom_site_adp_type
_atom_site_occupancy
_atom_site_site_symmetry_order
_atom_site_calc_flag
_atom_site_refinement_flags_posn
_atom_site_refinement_flags_adp
_atom_site_refinement_flags_occupancy
_atom_site_disorder_assembly
_atom_site_disorder_group
O1 O 0.52969(14) 0.27114(12) 0.73014(11) 0.0704(4) Uani 1 1 d . . . . .
O2 O 0.37812(15) 0.11949(14) 0.90439(13) 0.0800(5) Uani 1 1 d . . . . .
O3 O -0.03080(17) 0.02649(11) 0.82114(14) 0.0859(5) Uani 1 1 d . . . . .
O4 O -0.06940(17) 0.19553(11) 0.63552(11) 0.0797(4) Uani 1 1 d . . . . .
O5 O 0.18136(12) 0.43881(9) 0.84966(10) 0.0556(3) Uani 1 1 d . . . . .
O6 O 0.19472(12) 0.49689(11) 1.07314(10) 0.0612(3) Uani 1 1 d . . . . .
O7A O 0.2200(5) 0.1430(4) 0.5243(3) 0.0877(14) Uani 0.510(7) 1 d . . P A 1
O7B O 0.1426(4) 0.1119(4) 0.5496(3) 0.0806(15) Uani 0.490(7) 1 d . . P A 2
O8 O 0.18156(19) 0.23169(15) 1.14036(13) 0.0908(5) Uani 1 1 d . . . . .
O9 O 0.1316(2) 0.40880(18) 0.51901(14) 0.1037(6) Uani 1 1 d . . . . .
O10 O 0.12634(18) 0.73073(13) 0.79541(12) 0.0857(5) Uani 1 1 d . . . . .
N1 N 0.59173(13) 0.46624(11) 0.88066(11) 0.0514(3) Uani 1 1 d . . . . .
N2 N 0.34801(14) 0.19756(12) 0.74453(12) 0.0543(4) Uani 1 1 d . . . . .
N3 N 0.21090(16) 0.16330(13) 0.93594(13) 0.0613(4) Uani 1 1 d . . . . .
N4 N -0.11782(15) 0.16377(13) 0.79574(12) 0.0608(4) Uani 1 1 d . . . . .
N5 N -0.04276(15) 0.38010(12) 0.68705(11) 0.0576(4) Uani 1 1 d . . . . .
N6 N 0.16574(13) 0.60412(11) 0.93158(11) 0.0493(3) Uani 1 1 d . . . . .
C1 C 0.47446(16) 0.38615(14) 0.85803(14) 0.0497(4) Uani 1 1 d . . . . .
H1A H 0.404041 0.417688 0.837685 0.060 Uiso 1 1 calc R U . . .
H1B H 0.477300 0.369492 0.920019 0.060 Uiso 1 1 calc R U . . .
C2 C 0.45238(16) 0.27904(14) 0.77131(14) 0.0511(4) Uani 1 1 d . . . . .
C3 C 0.25906(16) 0.20627(14) 0.79541(14) 0.0532(4) Uani 1 1 d . . . . .
H3A H 0.173899 0.166633 0.745070 0.064 Uiso 1 1 calc R U . . .
H3B H 0.261543 0.283443 0.822436 0.064 Uiso 1 1 calc R U . . .
C4 C 0.28843(18) 0.15949(15) 0.88392(15) 0.0559(4) Uani 1 1 d . . . . .
C5 C 0.10475(17) 0.21114(14) 0.91035(15) 0.0542(4) Uani 1 1 d . . . . .
H5A H 0.123463 0.265760 0.879006 0.065 Uiso 1 1 calc R U . . .
H5B H 0.094867 0.248794 0.973550 0.065 Uiso 1 1 calc R U . . .
C6 C -0.01909(19) 0.12476(15) 0.83657(15) 0.0576(4) Uani 1 1 d . . . . .
C7 C -0.10252(18) 0.27418(15) 0.79013(14) 0.0550(4) Uani 1 1 d . . . . .
H7A H -0.036079 0.326309 0.853510 0.066 Uiso 1 1 calc R U . . .
H7B H -0.180851 0.294798 0.783495 0.066 Uiso 1 1 calc R U . . .
C8 C -0.06811(17) 0.28000(15) 0.69746(14) 0.0563(4) Uani 1 1 d . . . . .
C9 C -0.01289(17) 0.48170(14) 0.77145(14) 0.0549(4) Uani 1 1 d . . . . .
H9A H -0.075261 0.475574 0.802778 0.066 Uiso 1 1 calc R U . . .
H9B H -0.017572 0.542343 0.744632 0.066 Uiso 1 1 calc R U . . .
C10 C 0.11986(16) 0.50707(13) 0.85405(13) 0.0467(4) Uani 1 1 d . . . . .
C11 C 0.29125(17) 0.62450(14) 1.00864(14) 0.0526(4) Uani 1 1 d . . . . .
H11A H 0.319106 0.700339 1.055429 0.063 Uiso 1 1 calc R U . . .
H11B H 0.350522 0.614951 0.974555 0.063 Uiso 1 1 calc R U . . .
C12 C 0.29217(16) 0.54654(13) 1.07028(12) 0.0471(4) Uani 1 1 d . . . . .
C13 C 0.5860(2) 0.53468(17) 0.81492(17) 0.0636(5) Uani 1 1 d . . . . .
H13A H 0.668968 0.585799 0.837865 0.076 Uiso 1 1 calc R U . . .
H13B H 0.564276 0.487679 0.744230 0.076 Uiso 1 1 calc R U . . .
C14 C 0.4929(2) 0.59708(18) 0.81732(18) 0.0696(5) Uani 1 1 d . . . . .
C15 C 0.4158(3) 0.6454(2) 0.8154(2) 0.0975(8) Uani 1 1 d . . . . .
H15 H 0.354651 0.683833 0.813907 0.117 Uiso 1 1 calc R U . . .
C16 C 0.3246(2) 0.09101(16) 0.66535(17) 0.0684(5) Uani 1 1 d . . . . .
H16A H 0.273604 0.033114 0.677898 0.082 Uiso 0.510(7) 1 calc R U P A 1
H16B H 0.404956 0.074810 0.671089 0.082 Uiso 0.510(7) 1 calc R U P A 1
H16C H 0.321738 0.032844 0.695476 0.082 Uiso 0.490(7) 1 calc R U P A 2
H16D H 0.393585 0.093387 0.640916 0.082 Uiso 0.490(7) 1 calc R U P A 2
C17A C 0.2552(7) 0.0902(8) 0.5538(6) 0.0775(17) Uani 0.510(7) 1 d . . P A 1
H17A H 0.312888 0.072550 0.519908 0.093 Uiso 0.510(7) 1 calc R U P A 1
H17B H 0.184080 0.024311 0.523908 0.093 Uiso 0.510(7) 1 calc R U P A 1
C17B C 0.2024(10) 0.0657(4) 0.5765(5) 0.0742(16) Uani 0.490(7) 1 d . . P A 2
H17C H 0.220518 0.030264 0.516848 0.089 Uiso 0.490(7) 1 calc R U P A 2
H17D H 0.146724 0.006864 0.584287 0.089 Uiso 0.490(7) 1 calc R U P A 2
C18A C 0.094(2) 0.1187(18) 0.4332(13) 0.128(5) Uani 0.510(7) 1 d . . P A 1
H18A H 0.026932 0.123353 0.458669 0.192 Uiso 0.510(7) 1 calc R U P A 1
H18B H 0.074585 0.045694 0.385051 0.192 Uiso 0.510(7) 1 calc R U P A 1
H18C H 0.100763 0.171930 0.398926 0.192 Uiso 0.510(7) 1 calc R U P A 1
C18B C 0.077(2) 0.1122(14) 0.4555(12) 0.116(5) Uani 0.490(7) 1 d . . P A 2
H18D H 0.002990 0.136691 0.456013 0.174 Uiso 0.490(7) 1 calc R U P A 2
H18E H 0.050860 0.038808 0.406319 0.174 Uiso 0.490(7) 1 calc R U P A 2
H18F H 0.128913 0.161480 0.436467 0.174 Uiso 0.490(7) 1 calc R U P A 2
C19A C 0.2222(3) 0.1041(2) 1.0109(2) 0.0961(9) Uani 1 1 d . . . . .
H19A H 0.141367 0.049404 0.986816 0.115 Uiso 0.586(11) 1 calc R U P B 1
H19B H 0.284375 0.063634 1.005872 0.115 Uiso 0.586(11) 1 calc R U P B 1
H19C H 0.190279 0.025502 0.971766 0.115 Uiso 0.414(11) 1 calc R U P B 2
H19D H 0.311869 0.118675 1.051044 0.115 Uiso 0.414(11) 1 calc R U P B 2
C20A C 0.2547(7) 0.1602(4) 1.1160(4) 0.0706(16) Uani 0.586(11) 1 d . . P B 1
H20A H 0.342935 0.203135 1.145226 0.085 Uiso 0.586(11) 1 calc R U P B 1
H20B H 0.248295 0.105678 1.149982 0.085 Uiso 0.586(11) 1 calc R U P B 1
C20B C 0.1645(11) 0.1258(5) 1.0775(6) 0.077(3) Uani 0.414(11) 1 d . . P B 2
H20C H 0.187855 0.083191 1.122871 0.092 Uiso 0.414(11) 1 calc R U P B 2
H20D H 0.074002 0.095147 1.037419 0.092 Uiso 0.414(11) 1 calc R U P B 2
C21 C 0.2027(3) 0.2640(3) 1.2438(2) 0.1123(10) Uani 1 1 d . . . . .
H21A H 0.286835 0.312635 1.282985 0.168 Uiso 1 1 calc R U . . .
H21B H 0.194231 0.200026 1.264701 0.168 Uiso 1 1 calc R U . . .
H21C H 0.141824 0.302014 1.255981 0.168 Uiso 1 1 calc R U . . .
C22 C -0.2410(2) 0.08255(19) 0.72858(18) 0.0762(6) Uani 1 1 d . . . . .
H22A H -0.282039 0.105951 0.671128 0.091 Uiso 1 1 calc R U . . .
H22B H -0.227301 0.011432 0.700461 0.091 Uiso 1 1 calc R U . . .
C23 C -0.3233(2) 0.07074(16) 0.78481(17) 0.0662(5) Uani 1 1 d . . . . .
C24 C -0.3911(3) 0.0624(2) 0.8290(2) 0.0936(8) Uani 1 1 d . . . . .
H24 H -0.445065 0.055810 0.864187 0.112 Uiso 1 1 calc R U . . .
C25 C -0.0159(2) 0.38807(18) 0.59668(16) 0.0708(6) Uani 1 1 d . . . . .
H25A H -0.042692 0.449623 0.579422 0.085 Uiso 1 1 calc R U . . .
H25B H -0.065897 0.321102 0.538307 0.085 Uiso 1 1 calc R U . . .
C26 C 0.1201(3) 0.4038(2) 0.61204(18) 0.0821(7) Uani 1 1 d . . . . .
H26A H 0.171572 0.471806 0.668650 0.099 Uiso 1 1 calc R U . . .
H26B H 0.148616 0.342613 0.628623 0.099 Uiso 1 1 calc R U . . .
C27 C 0.2568(4) 0.4221(4) 0.5251(3) 0.1475(16) Uani 1 1 d . . . . .
H27A H 0.288060 0.364465 0.545478 0.221 Uiso 1 1 calc R U . . .
H27B H 0.308902 0.492776 0.575357 0.221 Uiso 1 1 calc R U . . .
H27C H 0.259265 0.418269 0.458706 0.221 Uiso 1 1 calc R U . . .
C28 C 0.10187(19) 0.69198(14) 0.93971(14) 0.0559(4) Uani 1 1 d . . . . .
H28A H 0.114703 0.726140 1.011646 0.067 Uiso 1 1 calc R U . . .
H28B H 0.011389 0.659632 0.900656 0.067 Uiso 1 1 calc R U . . .
C29 C 0.1489(2) 0.77974(16) 0.90034(17) 0.0686(5) Uani 1 1 d . . . . .
H29A H 0.104955 0.836697 0.908539 0.082 Uiso 1 1 calc R U . . .
H29B H 0.239049 0.813880 0.939634 0.082 Uiso 1 1 calc R U . . .
C30 C 0.1536(4) 0.8093(3) 0.7483(3) 0.1229(11) Uani 1 1 d . . . . .
H30A H 0.136577 0.771630 0.676807 0.184 Uiso 1 1 calc R U . . .
H30B H 0.241439 0.850583 0.783189 0.184 Uiso 1 1 calc R U . . .
H30C H 0.101353 0.858940 0.752965 0.184 Uiso 1 1 calc R U . . .
O1W O 0.4486(7) 0.9283(6) 0.9391(6) 0.099(3) Uiso 0.278(6) 1 d D . P C -1
H1WA H 0.477(11) 0.958(9) 0.901(7) 0.148 Uiso 0.278(6) 1 d D U P C -1
H1WB H 0.493(14) 0.974(9) 1.000(4) 0.148 Uiso 0.278(6) 1 d D U P C -1

loop_
_atom_site_aniso_label
_atom_site_aniso_U_11
_atom_site_aniso_U_22
_atom_site_aniso_U_33
_atom_site_aniso_U_23
_atom_site_aniso_U_13
_atom_site_aniso_U_12
O1 0.0702(9) 0.0703(9) 0.0758(9) 0.0171(7) 0.0425(7) 0.0156(7)
O2 0.0832(10) 0.0978(11) 0.0881(10) 0.0453(9) 0.0416(8) 0.0581(9)
O3 0.1097(12) 0.0446(8) 0.0978(12) 0.0204(7) 0.0393(10) 0.0136(7)
O4 0.1162(12) 0.0505(8) 0.0647(9) 0.0040(6) 0.0450(8) 0.0080(7)
O5 0.0594(7) 0.0458(6) 0.0606(7) 0.0154(5) 0.0204(6) 0.0213(5)
O6 0.0502(7) 0.0662(8) 0.0711(8) 0.0295(7) 0.0258(6) 0.0107(6)
O7A 0.086(3) 0.091(3) 0.076(2) 0.032(2) 0.025(2) 0.003(2)
O7B 0.083(3) 0.087(3) 0.060(2) 0.0146(17) 0.0191(18) 0.027(2)
O8 0.1352(15) 0.0922(12) 0.0750(10) 0.0419(9) 0.0527(10) 0.0602(11)
O9 0.1297(16) 0.1205(15) 0.0737(11) 0.0392(10) 0.0546(11) 0.0255(12)
O10 0.1286(14) 0.0710(9) 0.0683(9) 0.0340(8) 0.0399(9) 0.0339(9)
N1 0.0473(8) 0.0491(8) 0.0583(9) 0.0234(7) 0.0180(6) 0.0103(6)
N2 0.0524(8) 0.0467(8) 0.0590(9) 0.0104(6) 0.0228(7) 0.0110(6)
N3 0.0732(10) 0.0587(9) 0.0721(10) 0.0327(8) 0.0365(8) 0.0345(8)
N4 0.0605(9) 0.0541(8) 0.0587(9) 0.0164(7) 0.0199(7) 0.0029(7)
N5 0.0685(10) 0.0515(8) 0.0433(8) 0.0138(6) 0.0137(7) 0.0111(7)
N6 0.0542(8) 0.0416(7) 0.0483(8) 0.0129(6) 0.0148(6) 0.0162(6)
C1 0.0453(9) 0.0485(9) 0.0538(10) 0.0174(7) 0.0178(7) 0.0108(7)
C2 0.0493(10) 0.0523(9) 0.0534(10) 0.0183(8) 0.0211(8) 0.0149(7)
C3 0.0461(9) 0.0472(9) 0.0654(11) 0.0162(8) 0.0224(8) 0.0127(7)
C4 0.0577(11) 0.0505(9) 0.0637(11) 0.0196(8) 0.0243(8) 0.0224(8)
C5 0.0593(11) 0.0480(9) 0.0661(11) 0.0220(8) 0.0320(9) 0.0221(8)
C6 0.0704(12) 0.0475(10) 0.0597(11) 0.0174(8) 0.0337(9) 0.0124(8)
C7 0.0564(10) 0.0538(10) 0.0514(10) 0.0148(8) 0.0187(8) 0.0145(8)
C8 0.0602(11) 0.0493(10) 0.0470(9) 0.0098(8) 0.0142(8) 0.0065(8)
C9 0.0572(10) 0.0452(9) 0.0546(10) 0.0146(8) 0.0125(8) 0.0160(7)
C10 0.0516(9) 0.0408(8) 0.0488(9) 0.0165(7) 0.0187(7) 0.0146(7)
C11 0.0519(10) 0.0451(9) 0.0534(10) 0.0159(7) 0.0142(8) 0.0080(7)
C12 0.0513(10) 0.0411(8) 0.0460(9) 0.0119(7) 0.0187(7) 0.0100(7)
C13 0.0648(12) 0.0641(11) 0.0703(12) 0.0360(10) 0.0261(9) 0.0171(9)
C14 0.0739(13) 0.0662(12) 0.0768(14) 0.0383(11) 0.0262(11) 0.0219(10)
C15 0.110(2) 0.1005(19) 0.124(2) 0.0693(18) 0.0596(18) 0.0579(17)
C16 0.0703(13) 0.0508(10) 0.0715(13) 0.0060(9) 0.0238(10) 0.0153(9)
C17A 0.080(4) 0.072(4) 0.059(3) -0.005(3) 0.028(3) 0.010(4)
C17B 0.093(5) 0.050(3) 0.065(3) 0.002(2) 0.035(4) 0.000(3)
C18A 0.131(8) 0.192(12) 0.049(7) 0.037(6) 0.014(6) 0.060(7)
C18B 0.174(12) 0.111(7) 0.036(6) 0.006(4) 0.011(5) 0.058(7)
C19A 0.159(3) 0.0921(17) 0.0919(18) 0.0587(15) 0.0722(18) 0.0801(18)
C20A 0.076(4) 0.063(2) 0.083(3) 0.040(2) 0.027(3) 0.027(2)
C20B 0.095(7) 0.069(4) 0.086(5) 0.044(3) 0.046(5) 0.017(4)
C21 0.144(3) 0.127(2) 0.0704(17) 0.0453(17) 0.0364(17) 0.040(2)
C22 0.0715(14) 0.0670(13) 0.0666(13) 0.0132(10) 0.0163(10) -0.0054(10)
C23 0.0544(12) 0.0563(11) 0.0755(13) 0.0211(10) 0.0141(10) 0.0078(8)
C24 0.0663(15) 0.0999(19) 0.1004(19) 0.0258(15) 0.0290(14) 0.0057(13)
C25 0.0872(15) 0.0683(12) 0.0499(11) 0.0229(9) 0.0195(10) 0.0127(10)
C26 0.1009(18) 0.0856(15) 0.0613(13) 0.0257(11) 0.0366(12) 0.0169(13)
C27 0.155(4) 0.178(4) 0.115(3) 0.032(3) 0.090(3) 0.014(3)
C28 0.0685(11) 0.0477(9) 0.0526(10) 0.0112(8) 0.0248(8) 0.0251(8)
C29 0.0882(14) 0.0476(10) 0.0681(13) 0.0185(9) 0.0246(10) 0.0261(9)
C30 0.171(3) 0.122(2) 0.118(2) 0.084(2) 0.066(2) 0.057(2)

loop_
_atom_type_symbol
_atom_type_description
_atom_type_scat_dispersion_real
_atom_type_scat_dispersion_imag
_atom_type_scat_source
C C 0.0181 0.0091 'International Tables Vol C Tables 4.2.6.8 and 6.1.1.4'
H H 0.0000 0.0000 'International Tables Vol C Tables 4.2.6.8 and 6.1.1.4'
N N 0.0311 0.0180 'International Tables Vol C Tables 4.2.6.8 and 6.1.1.4'
O O 0.0492 0.0322 'International Tables Vol C Tables 4.2.6.8 and 6.1.1.4'

loop_
_geom_angle_atom_site_label_1
_geom_angle_atom_site_label_2
_geom_angle_atom_site_label_3
_geom_angle
_geom_angle_site_symmetry_1
_geom_angle_site_symmetry_3
_geom_angle_publ_flag
C17A O7A C18A 127.6(10) . . ?
C17B O7B C18B 133.6(9) . . ?
C21 O8 C20A 111.4(3) . . ?
C21 O8 C20B 126.0(3) . . ?
C27 O9 C26 112.1(2) . . ?
C29 O10 C30 112.8(2) . . ?
C1 N1 C13 116.42(14) . . ?
C12 N1 C1 122.20(14) 2_667 . ?
C12 N1 C13 116.93(14) 2_667 . ?
C2 N2 C3 122.83(14) . . ?
C2 N2 C16 119.94(15) . . ?
C3 N2 C16 117.09(15) . . ?
C4 N3 C5 121.66(15) . . ?
C4 N3 C19A 119.18(16) . . ?
C5 N3 C19A 118.61(17) . . ?
C6 N4 C7 123.32(15) . . ?
C6 N4 C22 117.65(17) . . ?
C7 N4 C22 116.74(17) . . ?
C8 N5 C9 122.20(15) . . ?
C8 N5 C25 118.57(16) . . ?
C9 N5 C25 117.73(16) . . ?
C10 N6 C11 116.62(13) . . ?
C10 N6 C28 124.58(14) . . ?
C11 N6 C28 118.68(14) . . ?
N1 C1 H1A 109.3 . . ?
N1 C1 H1B 109.3 . . ?
N1 C1 C2 111.62(14) . . ?
H1A C1 H1B 108.0 . . ?
C2 C1 H1A 109.3 . . ?
C2 C1 H1B 109.3 . . ?
O1 C2 N2 123.11(16) . . ?
O1 C2 C1 119.55(16) . . ?
N2 C2 C1 117.34(15) . . ?
N2 C3 H3A 109.2 . . ?
N2 C3 H3B 109.2 . . ?
N2 C3 C4 112.24(14) . . ?
H3A C3 H3B 107.9 . . ?
C4 C3 H3A 109.2 . . ?
C4 C3 H3B 109.2 . . ?
O2 C4 N3 122.51(18) . . ?
O2 C4 C3 120.59(17) . . ?
N3 C4 C3 116.89(15) . . ?
N3 C5 H5A 109.1 . . ?
N3 C5 H5B 109.1 . . ?
N3 C5 C6 112.53(15) . . ?
H5A C5 H5B 107.8 . . ?
C6 C5 H5A 109.1 . . ?
C6 C5 H5B 109.1 . . ?
O3 C6 N4 122.04(19) . . ?
O3 C6 C5 121.52(18) . . ?
N4 C6 C5 116.23(15) . . ?
N4 C7 H7A 109.5 . . ?
N4 C7 H7B 109.5 . . ?
N4 C7 C8 110.79(15) . . ?
H7A C7 H7B 108.1 . . ?
C8 C7 H7A 109.5 . . ?
C8 C7 H7B 109.5 . . ?
O4 C8 N5 123.27(18) . . ?
O4 C8 C7 119.70(17) . . ?
N5 C8 C7 116.97(15) . . ?
N5 C9 H9A 109.3 . . ?
N5 C9 H9B 109.3 . . ?
N5 C9 C10 111.64(14) . . ?
H9A C9 H9B 108.0 . . ?
C10 C9 H9A 109.3 . . ?
C10 C9 H9B 109.3 . . ?
O5 C10 N6 121.14(15) . . ?
O5 C10 C9 120.50(15) . . ?
N6 C10 C9 118.35(14) . . ?
N6 C11 H11A 109.3 . . ?
N6 C11 H11B 109.3 . . ?
N6 C11 C12 111.52(14) . . ?
H11A C11 H11B 108.0 . . ?
C12 C11 H11A 109.3 . . ?
C12 C11 H11B 109.3 . . ?
O6 C12 N1 122.71(15) . 2_667 ?
O6 C12 C11 121.79(15) . . ?
N1 C12 C11 115.47(14) 2_667 . ?
N1 C13 H13A 109.2 . . ?
N1 C13 H13B 109.2 . . ?
H13A C13 H13B 107.9 . . ?
C14 C13 N1 112.17(17) . . ?
C14 C13 H13A 109.2 . . ?
C14 C13 H13B 109.2 . . ?
C15 C14 C13 177.6(3) . . ?
C14 C15 H15 180.0 . . ?
N2 C16 H16A 109.1 . . ?
N2 C16 H16B 109.1 . . ?
N2 C16 H16C 109.5 . . ?
N2 C16 H16D 109.5 . . ?
N2 C16 C17A 112.5(3) . . ?
N2 C16 C17B 110.8(3) . . ?
H16A C16 H16B 107.8 . . ?
H16C C16 H16D 108.1 . . ?
C17A C16 H16A 109.1 . . ?
C17A C16 H16B 109.1 . . ?
C17B C16 H16C 109.5 . . ?
C17B C16 H16D 109.5 . . ?
O7A C17A C16 134.9(5) . . ?
O7A C17A H17A 103.5 . . ?
O7A C17A H17B 103.5 . . ?
C16 C17A H17A 103.5 . . ?
C16 C17A H17B 103.5 . . ?
H17A C17A H17B 105.3 . . ?
O7B C17B C16 134.8(5) . . ?
O7B C17B H17C 103.5 . . ?
O7B C17B H17D 103.5 . . ?
C16 C17B H17C 103.5 . . ?
C16 C17B H17D 103.5 . . ?
H17C C17B H17D 105.3 . . ?
O7A C18A H18A 109.5 . . ?
O7A C18A H18B 109.5 . . ?
O7A C18A H18C 109.5 . . ?
H18A C18A H18B 109.5 . . ?
H18A C18A H18C 109.5 . . ?
H18B C18A H18C 109.5 . . ?
O7B C18B H18D 109.5 . . ?
O7B C18B H18E 109.5 . . ?
O7B C18B H18F 109.5 . . ?
H18D C18B H18E 109.5 . . ?
H18D C18B H18F 109.5 . . ?
H18E C18B H18F 109.5 . . ?
N3 C19A H19A 106.9 . . ?
N3 C19A H19B 106.9 . . ?
N3 C19A H19C 107.5 . . ?
N3 C19A H19D 107.5 . . ?
H19A C19A H19B 106.7 . . ?
H19C C19A H19D 107.0 . . ?
C20A C19A N3 121.6(3) . . ?
C20A C19A H19A 106.9 . . ?
C20A C19A H19B 106.9 . . ?
C20B C19A N3 119.1(3) . . ?
C20B C19A H19C 107.5 . . ?
C20B C19A H19D 107.5 . . ?
O8 C20A H20A 108.2 . . ?
O8 C20A H20B 108.2 . . ?
C19A C20A O8 116.2(4) . . ?
C19A C20A H20A 108.2 . . ?
C19A C20A H20B 108.2 . . ?
H20A C20A H20B 107.4 . . ?
O8 C20B H20C 106.7 . . ?
O8 C20B H20D 106.7 . . ?
C19A C20B O8 122.6(6) . . ?
C19A C20B H20C 106.7 . . ?
C19A C20B H20D 106.7 . . ?
H20C C20B H20D 106.6 . . ?
O8 C21 H21A 109.5 . . ?
O8 C21 H21B 109.5 . . ?
O8 C21 H21C 109.5 . . ?
H21A C21 H21B 109.5 . . ?
H21A C21 H21C 109.5 . . ?
H21B C21 H21C 109.5 . . ?
N4 C22 H22A 109.3 . . ?
N4 C22 H22B 109.3 . . ?
H22A C22 H22B 108.0 . . ?
C23 C22 N4 111.52(18) . . ?
C23 C22 H22A 109.3 . . ?
C23 C22 H22B 109.3 . . ?
C24 C23 C22 178.6(3) . . ?
C23 C24 H24 180.0 . . ?
N5 C25 H25A 108.8 . . ?
N5 C25 H25B 108.8 . . ?
N5 C25 C26 113.86(17) . . ?
H25A C25 H25B 107.7 . . ?
C26 C25 H25A 108.8 . . ?
C26 C25 H25B 108.8 . . ?
O9 C26 C25 107.7(2) . . ?
O9 C26 H26A 110.2 . . ?
O9 C26 H26B 110.2 . . ?
C25 C26 H26A 110.2 . . ?
C25 C26 H26B 110.2 . . ?
H26A C26 H26B 108.5 . . ?
O9 C27 H27A 109.5 . . ?
O9 C27 H27B 109.5 . . ?
O9 C27 H27C 109.5 . . ?
H27A C27 H27B 109.5 . . ?
H27A C27 H27C 109.5 . . ?
H27B C27 H27C 109.5 . . ?
N6 C28 H28A 109.0 . . ?
N6 C28 H28B 109.0 . . ?
N6 C28 C29 113.00(16) . . ?
H28A C28 H28B 107.8 . . ?
C29 C28 H28A 109.0 . . ?
C29 C28 H28B 109.0 . . ?
O10 C29 C28 108.85(16) . . ?
O10 C29 H29A 109.9 . . ?
O10 C29 H29B 109.9 . . ?
C28 C29 H29A 109.9 . . ?
C28 C29 H29B 109.9 . . ?
H29A C29 H29B 108.3 . . ?
O10 C30 H30A 109.5 . . ?
O10 C30 H30B 109.5 . . ?
O10 C30 H30C 109.5 . . ?
H30A C30 H30B 109.5 . . ?
H30A C30 H30C 109.5 . . ?
H30B C30 H30C 109.5 . . ?
H1WA O1W H1WB 102(5) . . ?

loop_
_geom_bond_atom_site_label_1
_geom_bond_atom_site_label_2
_geom_bond_distance
_geom_bond_site_symmetry_2
_geom_bond_publ_flag
O1 C2 1.226(2) . ?
O2 C4 1.225(2) . ?
O3 C6 1.216(2) . ?
O4 C8 1.217(2) . ?
O5 C10 1.2292(19) . ?
O6 C12 1.221(2) . ?
O7A C17A 0.980(8) . ?
O7A C18A 1.54(2) . ?
O7B C17B 1.041(8) . ?
O7B C18B 1.335(19) . ?
O8 C20A 1.410(5) . ?
O8 C20B 1.380(7) . ?
O8 C21 1.371(3) . ?
O9 C26 1.413(3) . ?
O9 C27 1.400(4) . ?
O10 C29 1.402(3) . ?
O10 C30 1.418(3) . ?
N1 C1 1.448(2) . ?
N1 C12 1.365(2) 2_667 ?
N1 C13 1.461(2) . ?
N2 C2 1.338(2) . ?
N2 C3 1.447(2) . ?
N2 C16 1.467(2) . ?
N3 C4 1.342(2) . ?
N3 C5 1.456(2) . ?
N3 C19A 1.474(3) . ?
N4 C6 1.354(3) . ?
N4 C7 1.447(2) . ?
N4 C22 1.471(3) . ?
N5 C8 1.347(2) . ?
N5 C9 1.446(2) . ?
N5 C25 1.463(3) . ?
N6 C10 1.338(2) . ?
N6 C11 1.450(2) . ?
N6 C28 1.462(2) . ?
C1 H1A 0.9700 . ?
C1 H1B 0.9700 . ?
C1 C2 1.531(2) . ?
C3 H3A 0.9700 . ?
C3 H3B 0.9700 . ?
C3 C4 1.528(3) . ?
C5 H5A 0.9700 . ?
C5 H5B 0.9700 . ?
C5 C6 1.519(3) . ?
C7 H7A 0.9700 . ?
C7 H7B 0.9700 . ?
C7 C8 1.533(3) . ?
C9 H9A 0.9700 . ?
C9 H9B 0.9700 . ?
C9 C10 1.532(2) . ?
C11 H11A 0.9700 . ?
C11 H11B 0.9700 . ?
C11 C12 1.518(2) . ?
C13 H13A 0.9700 . ?
C13 H13B 0.9700 . ?
C13 C14 1.457(3) . ?
C14 C15 1.172(3) . ?
C15 H15 0.9300 . ?
C16 H16A 0.9700 . ?
C16 H16B 0.9700 . ?
C16 H16C 0.9700 . ?
C16 H16D 0.9700 . ?
C16 C17A 1.554(10) . ?
C16 C17B 1.490(9) . ?
C17A H17A 0.9700 . ?
C17A H17B 0.9700 . ?
C17B H17C 0.9700 . ?
C17B H17D 0.9700 . ?
C18A H18A 0.9600 . ?
C18A H18B 0.9600 . ?
C18A H18C 0.9600 . ?
C18B H18D 0.9600 . ?
C18B H18E 0.9600 . ?
C18B H18F 0.9600 . ?
C19A H19A 0.9700 . ?
C19A H19B 0.9700 . ?
C19A H19C 0.9700 . ?
C19A H19D 0.9700 . ?
C19A C20A 1.397(5) . ?
C19A C20B 1.337(7) . ?
C20A H20A 0.9700 . ?
C20A H20B 0.9700 . ?
C20B H20C 0.9700 . ?
C20B H20D 0.9700 . ?
C21 H21A 0.9600 . ?
C21 H21B 0.9600 . ?
C21 H21C 0.9600 . ?
C22 H22A 0.9700 . ?
C22 H22B 0.9700 . ?
C22 C23 1.451(3) . ?
C23 C24 1.168(3) . ?
C24 H24 0.9300 . ?
C25 H25A 0.9700 . ?
C25 H25B 0.9700 . ?
C25 C26 1.486(3) . ?
C26 H26A 0.9700 . ?
C26 H26B 0.9700 . ?
C27 H27A 0.9600 . ?
C27 H27B 0.9600 . ?
C27 H27C 0.9600 . ?
C28 H28A 0.9700 . ?
C28 H28B 0.9700 . ?
C28 C29 1.504(3) . ?
C29 H29A 0.9700 . ?
C29 H29B 0.9700 . ?
C30 H30A 0.9600 . ?
C30 H30B 0.9600 . ?
C30 H30C 0.9600 . ?
O1W H1WA 0.86(2) . ?
O1W H1WB 0.86(2) . ?

loop_
_geom_torsion_atom_site_label_1
_geom_torsion_atom_site_label_2
_geom_torsion_atom_site_label_3
_geom_torsion_atom_site_label_4
_geom_torsion
_geom_torsion_site_symmetry_1
_geom_torsion_site_symmetry_2
_geom_torsion_site_symmetry_3
_geom_torsion_site_symmetry_4
_geom_torsion_publ_flag
N1 C1 C2 O1 -0.9(2) . . . . ?
N1 C1 C2 N2 178.78(15) . . . . ?
N2 C3 C4 O2 -0.6(3) . . . . ?
N2 C3 C4 N3 -179.76(15) . . . . ?
N2 C16 C17A O7A -3.5(16) . . . . ?
N2 C16 C17B O7B 17.6(14) . . . . ?
N3 C5 C6 O3 15.4(3) . . . . ?
N3 C5 C6 N4 -169.69(15) . . . . ?
N3 C19A C20A O8 52.2(7) . . . . ?
N3 C19A C20B O8 -52.8(11) . . . . ?
N4 C7 C8 O4 7.0(2) . . . . ?
N4 C7 C8 N5 -175.70(16) . . . . ?
N5 C9 C10 O5 -7.9(2) . . . . ?
N5 C9 C10 N6 173.28(15) . . . . ?
N5 C25 C26 O9 179.35(18) . . . . ?
N6 C11 C12 O6 -18.7(2) . . . . ?
N6 C11 C12 N1 159.53(14) . . . 2_667 ?
N6 C28 C29 O10 60.6(2) . . . . ?
C1 N1 C13 C14 57.8(2) . . . . ?
C2 N2 C3 C4 -93.3(2) . . . . ?
C2 N2 C16 C17A -86.2(5) . . . . ?
C2 N2 C16 C17B -120.5(4) . . . . ?
C3 N2 C2 O1 178.19(17) . . . . ?
C3 N2 C2 C1 -1.5(2) . . . . ?
C3 N2 C16 C17A 97.9(4) . . . . ?
C3 N2 C16 C17B 63.6(4) . . . . ?
C4 N3 C5 C6 94.7(2) . . . . ?
C4 N3 C19A C20A 118.0(4) . . . . ?
C4 N3 C19A C20B 166.4(6) . . . . ?
C5 N3 C4 O2 -179.96(18) . . . . ?
C5 N3 C4 C3 -0.8(3) . . . . ?
C5 N3 C19A C20A -70.3(5) . . . . ?
C5 N3 C19A C20B -22.0(7) . . . . ?
C6 N4 C7 C8 80.5(2) . . . . ?
C6 N4 C22 C23 98.1(2) . . . . ?
C7 N4 C6 O3 -163.97(18) . . . . ?
C7 N4 C6 C5 21.1(3) . . . . ?
C7 N4 C22 C23 -98.5(2) . . . . ?
C8 N5 C9 C10 72.3(2) . . . . ?
C8 N5 C25 C26 -87.9(2) . . . . ?
C9 N5 C8 O4 -165.41(19) . . . . ?
C9 N5 C8 C7 17.4(3) . . . . ?
C9 N5 C25 C26 78.4(2) . . . . ?
C10 N6 C11 C12 -66.5(2) . . . . ?
C10 N6 C28 C29 -96.9(2) . . . . ?
C11 N6 C10 O5 0.7(2) . . . . ?
C11 N6 C10 C9 179.46(15) . . . . ?
C11 N6 C28 C29 79.0(2) . . . . ?
C12 N1 C1 C2 -71.7(2) 2_667 . . . ?
C12 N1 C13 C14 -145.28(17) 2_667 . . . ?
C13 N1 C1 C2 83.87(18) . . . . ?
C16 N2 C2 O1 2.6(3) . . . . ?
C16 N2 C2 C1 -177.14(16) . . . . ?
C16 N2 C3 C4 82.5(2) . . . . ?
C18A O7A C17A C16 -138.3(11) . . . . ?
C18B O7B C17B C16 139.5(15) . . . . ?
C19A N3 C4 O2 -8.6(3) . . . . ?
C19A N3 C4 C3 170.5(2) . . . . ?
C19A N3 C5 C6 -76.7(2) . . . . ?
C21 O8 C20A C19A 167.2(4) . . . . ?
C21 O8 C20B C19A -134.9(6) . . . . ?
C22 N4 C6 O3 -1.7(3) . . . . ?
C22 N4 C6 C5 -176.68(17) . . . . ?
C22 N4 C7 C8 -81.9(2) . . . . ?
C25 N5 C8 O4 0.3(3) . . . . ?
C25 N5 C8 C7 -176.91(16) . . . . ?
C25 N5 C9 C10 -93.45(19) . . . . ?
C27 O9 C26 C25 -179.2(3) . . . . ?
C28 N6 C10 O5 176.64(16) . . . . ?
C28 N6 C10 C9 -4.5(2) . . . . ?
C28 N6 C11 C12 117.27(16) . . . . ?
C30 O10 C29 C28 172.9(2) . . . . ?

loop_
_smtbx_masks_void_nr
_smtbx_masks_void_average_x
_smtbx_masks_void_average_y
_smtbx_masks_void_average_z
_smtbx_masks_void_volume
_smtbx_masks_void_count_electrons
_smtbx_masks_void_content
1 0.500 -0.921 0.500 320.6 65.0 '2 C3H8O'
